data_7045092
loop_
_publ_author_name
'Basu Baul, Tushar S.'
'Longkumer, Imliwati'
'Duthie, Andrew'
'Singh, Priya'
'Koch, Biplob'
'Guedes da Silva, M F\'atima C'

_publ_section_title
;
 Triphenylstannyl((arylimino)methyl)benzoates with selective potency that
 induce G1 and G2/M cell cycle arrest and trigger apoptosis via ROS in
 human cervical cancer cells.
;
_journal_issue 6
_journal_name_full 'Dalton transactions (Cambridge, England : 2003)'
_journal_page_first 1993
_journal_page_last 2008
_journal_paper_doi 10.1039/c7dt04037g
_journal_volume 47
_journal_year 2018
_chemical_formula_moiety 'C15 H13 N O2'
_chemical_formula_sum 'C15 H13 N O2'
_chemical_formula_weight 239.26
_space_group_crystal_system monoclinic
_space_group_IT_number 14
_space_group_name_Hall '-P 2ybc'
_space_group_name_H-M_alt 'P 1 21/c 1'
_symmetry_space_group_name_Hall '-P 2ybc'
_symmetry_space_group_name_H-M 'P 1 21/c 1'
_atom_sites_solution_hydrogens mixed
_audit_creation_method SHELXL-2014/7
_audit_update_record
;
2017-02-17 deposited with the CCDC.
2017-12-19 downloaded from the CCDC.
;
_cell_angle_alpha 90
_cell_angle_beta 105.711(7)
_cell_angle_gamma 90
_cell_formula_units_Z 8
_cell_length_a 24.5835(17)
_cell_length_b 7.2032(5)
_cell_length_c 14.2362(10)
_cell_measurement_reflns_used 1936
_cell_measurement_temperature 298(2)
_cell_measurement_theta_max 28.2490
_cell_measurement_theta_min 3.8090
_cell_volume 2426.8(3)
_computing_cell_refinement
;
CrysAlisPro, Agilent Technologies,
Version 1.171.36.32 (release 02-08-2013 CrysAlis171 .NET)
(compiled Aug  2 2013,16:46:58)
;
_computing_data_collection
;
CrysAlisPro, Agilent Technologies,
Version 1.171.36.32 (release 02-08-2013 CrysAlis171 .NET)
(compiled Aug  2 2013,16:46:58)
;
_computing_data_reduction
;
CrysAlisPro, Agilent Technologies,
Version 1.171.36.32 (release 02-08-2013 CrysAlis171 .NET)
(compiled Aug  2 2013,16:46:58)
;
_computing_structure_refinement 'SHELXL-2014/7 (Sheldrick, 2014)'
_diffrn_ambient_temperature 298(2)
_diffrn_measured_fraction_theta_full 0.998
_diffrn_measured_fraction_theta_max 0.875
_diffrn_measurement_device_type 'Xcalibur, Eos, Gemini'
_diffrn_measurement_method '\w scans'
_diffrn_radiation_type MoK\a
_diffrn_radiation_wavelength 0.71073
_diffrn_reflns_av_R_equivalents 0.0329
_diffrn_reflns_av_unetI/netI 0.0615
_diffrn_reflns_Laue_measured_fraction_full 0.998
_diffrn_reflns_Laue_measured_fraction_max 0.875
_diffrn_reflns_limit_h_max 30
_diffrn_reflns_limit_h_min -32
_diffrn_reflns_limit_k_max 9
_diffrn_reflns_limit_k_min -9
_diffrn_reflns_limit_l_max 18
_diffrn_reflns_limit_l_min -9
_diffrn_reflns_number 11916
_diffrn_reflns_point_group_measured_fraction_full 0.998
_diffrn_reflns_point_group_measured_fraction_max 0.875
_diffrn_reflns_theta_full 25.242
_diffrn_reflns_theta_max 28.859
_diffrn_reflns_theta_min 3.202
_diffrn_source 'Enhance (Mo) X-ray Source'
_exptl_absorpt_coefficient_mu 0.087
_exptl_absorpt_correction_T_max 1.00000
_exptl_absorpt_correction_T_min 0.86459
_exptl_absorpt_correction_type multi-scan
_exptl_absorpt_process_details
;
CrysAlisPro, Agilent Technologies,
Version 1.171.36.32 (release 02-08-2013 CrysAlis171 .NET)
(compiled Aug  2 2013,16:46:58)
Empirical absorption correction using spherical harmonics,
 implemented in SCALE3 ABSPACK scaling algorithm.
;
_exptl_crystal_colour yellow
_exptl_crystal_density_diffrn 1.310
_exptl_crystal_description plate
_exptl_crystal_F_000 1008
_exptl_crystal_size_max 0.350
_exptl_crystal_size_mid 0.260
_exptl_crystal_size_min 0.020
_refine_diff_density_max 0.227
_refine_diff_density_min -0.220
_refine_diff_density_rms 0.040
_refine_ls_extinction_method none
_refine_ls_goodness_of_fit_ref 1.013
_refine_ls_hydrogen_treatment mixed
_refine_ls_matrix_type full
_refine_ls_number_parameters 331
_refine_ls_number_reflns 5568
_refine_ls_number_restraints 2
_refine_ls_restrained_S_all 1.014
_refine_ls_R_factor_all 0.1322
_refine_ls_R_factor_gt 0.0610
_refine_ls_shift/su_max 0.001
_refine_ls_shift/su_mean 0.000
_refine_ls_structure_factor_coef Fsqd
_refine_ls_weighting_details 'w=1/[\s^2^(Fo^2^)+(0.0664P)^2^] where P=(Fo^2^+2Fc^2^)/3'
_refine_ls_weighting_scheme calc
_refine_ls_wR_factor_gt 0.1371
_refine_ls_wR_factor_ref 0.1679
_reflns_Friedel_coverage 0.000
_reflns_number_gt 2802
_reflns_number_total 5568
_reflns_threshold_expression 'I > 2\s(I)'
_cod_data_source_file c7dt04037g2.cif
_cod_data_source_block HL3
_cod_depositor_comments 'Adding full bibliography for 7045092--7045100.cif.'
_cod_database_code 7045092
_shelx_shelxl_version_number 2014/7
_shelx_space_group_comment
;
The symmetry employed for this shelxl refinement is uniquely defined
by the following loop, which should always be used as a source of
symmetry information in preference to the above space-group names.
They are only intended as comments.
;
_shelx_estimated_absorpt_t_min 0.970
_shelx_estimated_absorpt_t_max 0.998

loop_
_space_group_symop_operation_xyz
'x, y, z'
'-x, y+1/2, -z+1/2'
'-x, -y, -z'
'x, -y-1/2, z-1/2'

loop_
_atom_site_label
_atom_site_type_symbol
_atom_site_fract_x
_atom_site_fract_y
_atom_site_fract_z
_atom_site_U_iso_or_equiv
_atom_site_adp_type
_atom_site_occupancy
_atom_site_site_symmetry_order
_atom_site_calc_flag
_atom_site_refinement_flags_posn
_atom_site_refinement_flags_adp
C1 C 0.88343(10) 0.3172(3) 0.49558(17) 0.0423(6) Uani 1 1 d . .
C2 C 0.83764(9) 0.2944(3) 0.54355(16) 0.0380(5) Uani 1 1 d . .
C3 C 0.84840(10) 0.2075(3) 0.63286(17) 0.0463(6) Uani 1 1 d . .
H3 H 0.8842 0.1598 0.6619 0.056 Uiso 1 1 calc R U
C4 C 0.80609(10) 0.1912(3) 0.67911(17) 0.0488(6) Uani 1 1 d . .
H4 H 0.8136 0.1324 0.7394 0.059 Uiso 1 1 calc R U
C5 C 0.75272(9) 0.2610(3) 0.63728(16) 0.0409(5) Uani 1 1 d . .
C6 C 0.74199(10) 0.3472(3) 0.54644(17) 0.0468(6) Uani 1 1 d . .
H6 H 0.7061 0.3930 0.5166 0.056 Uiso 1 1 calc R U
C7 C 0.78429(10) 0.3648(3) 0.50091(17) 0.0453(6) Uani 1 1 d . .
H7 H 0.7770 0.4246 0.4409 0.054 Uiso 1 1 calc R U
N1 N 0.65751(8) 0.2732(3) 0.65073(14) 0.0487(5) Uani 1 1 d . .
C9 C 0.61915(10) 0.2518(3) 0.70916(18) 0.0448(6) Uani 1 1 d . .
C10 C 0.63166(10) 0.2999(3) 0.80646(18) 0.0513(6) Uani 1 1 d . .
H10 H 0.6668 0.3501 0.8372 0.062 Uiso 1 1 calc R U
C11 C 0.59239(11) 0.2740(3) 0.85855(19) 0.0540(7) Uani 1 1 d . .
H11 H 0.6015 0.3077 0.9240 0.065 Uiso 1 1 calc R U
C12 C 0.54001(10) 0.1995(3) 0.81581(19) 0.0477(6) Uani 1 1 d . .
C13 C 0.52764(10) 0.1543(3) 0.7187(2) 0.0543(7) Uani 1 1 d . .
H13 H 0.4923 0.1049 0.6881 0.065 Uiso 1 1 calc R U
C14 C 0.56639(10) 0.1804(3) 0.66497(18) 0.0508(6) Uani 1 1 d . .
H14 H 0.5568 0.1498 0.5991 0.061 Uiso 1 1 calc R U
C15 C 0.49726(12) 0.1695(4) 0.8725(2) 0.0685(8) Uani 1 1 d . .
H15A H 0.5129 0.2085 0.9388 0.103 Uiso 1 1 calc R U
H15B H 0.4639 0.2408 0.8436 0.103 Uiso 1 1 calc R U
H15C H 0.4876 0.0402 0.8712 0.103 Uiso 1 1 calc R U
C21 C 0.99691(10) 0.6430(3) 0.62889(17) 0.0420(6) Uani 1 1 d . .
C22 C 0.95292(9) 0.6433(3) 0.68137(16) 0.0382(5) Uani 1 1 d . .
C23 C 0.96489(9) 0.5828(3) 0.77631(16) 0.0453(6) Uani 1 1 d . .
H23 H 1.0010 0.5404 0.8076 0.054 Uiso 1 1 calc R U
C24 C 0.92374(10) 0.5848(3) 0.82528(17) 0.0505(6) Uani 1 1 d . .
H24 H 0.9324 0.5447 0.8897 0.061 Uiso 1 1 calc R U
C25 C 0.86941(9) 0.6460(3) 0.77944(16) 0.0398(5) Uani 1 1 d . .
C26 C 0.85787(10) 0.7068(3) 0.68420(17) 0.0462(6) Uani 1 1 d . .
H26 H 0.8218 0.7487 0.6526 0.055 Uiso 1 1 calc R U
C27 C 0.89916(10) 0.7063(3) 0.63547(17) 0.0477(6) Uani 1 1 d . .
H27 H 0.8909 0.7484 0.5714 0.057 Uiso 1 1 calc R U
C28 C 0.82657(10) 0.6475(3) 0.83267(17) 0.0495(6) Uani 1 1 d . .
H28 H 0.8366 0.6062 0.8970 0.059 Uiso 1 1 calc R U
C29 C 0.73680(9) 0.7054(3) 0.85139(16) 0.0390(5) Uani 1 1 d . .
C30 C 0.74591(10) 0.6422(3) 0.94641(17) 0.0479(6) Uani 1 1 d . .
H30 H 0.7802 0.5869 0.9780 0.057 Uiso 1 1 calc R U
C31 C 0.70446(10) 0.6610(3) 0.99393(17) 0.0501(6) Uani 1 1 d . .
H31 H 0.7112 0.6178 1.0576 0.060 Uiso 1 1 calc R U
C32 C 0.65309(10) 0.7421(3) 0.94988(18) 0.0454(6) Uani 1 1 d . .
C33 C 0.64408(10) 0.8015(3) 0.85485(18) 0.0512(6) Uani 1 1 d . .
H33 H 0.6095 0.8546 0.8228 0.061 Uiso 1 1 calc R U
C34 C 0.68537(10) 0.7837(3) 0.80647(17) 0.0472(6) Uani 1 1 d . .
H34 H 0.6783 0.8253 0.7425 0.057 Uiso 1 1 calc R U
C35 C 0.60890(11) 0.7664(4) 1.0045(2) 0.0672(8) Uani 1 1 d . .
H35A H 0.5761 0.8248 0.9627 0.101 Uiso 1 1 calc R U
H35B H 0.5987 0.6471 1.0246 0.101 Uiso 1 1 calc R U
H35C H 0.6238 0.8426 1.0609 0.101 Uiso 1 1 calc R U
C8 C 0.70906(10) 0.2398(3) 0.68846(17) 0.0471(6) Uani 1 1 d . .
H8 H 0.7200 0.1991 0.7529 0.057 Uiso 1 1 calc R U
N2 N 0.77726(8) 0.7012(3) 0.79659(14) 0.0488(5) Uani 1 1 d . .
O1 O 0.93069(7) 0.2431(3) 0.53553(13) 0.0621(5) Uani 1 1 d D .
O2 O 0.87455(7) 0.4101(2) 0.41770(12) 0.0612(5) Uani 1 1 d . .
O3 O 0.98608(7) 0.7146(3) 0.54479(12) 0.0620(5) Uani 1 1 d . .
O4 O 1.04427(7) 0.5730(2) 0.67084(12) 0.0581(5) Uani 1 1 d D .
H1O H 0.9611(10) 0.268(4) 0.5074(19) 0.087 Uiso 1 1 d D U
H4O H 1.0714(10) 0.585(4) 0.6377(18) 0.087 Uiso 1 1 d D U

loop_
_atom_site_aniso_label
_atom_site_aniso_U_11
_atom_site_aniso_U_22
_atom_site_aniso_U_33
_atom_site_aniso_U_23
_atom_site_aniso_U_13
_atom_site_aniso_U_12
C1 0.0383(13) 0.0485(14) 0.0410(14) -0.0043(11) 0.0125(11) 0.0005(11)
C2 0.0363(13) 0.0402(12) 0.0394(13) -0.0022(10) 0.0132(10) -0.0004(10)
C3 0.0339(13) 0.0590(15) 0.0448(15) 0.0046(11) 0.0084(11) 0.0054(11)
C4 0.0441(14) 0.0612(16) 0.0406(14) 0.0108(11) 0.0107(11) 0.0054(12)
C5 0.0394(13) 0.0412(13) 0.0440(14) 0.0003(11) 0.0148(11) -0.0013(11)
C6 0.0348(13) 0.0520(14) 0.0540(16) 0.0059(12) 0.0128(11) 0.0042(11)
C7 0.0418(14) 0.0500(14) 0.0449(14) 0.0108(11) 0.0128(11) 0.0037(11)
N1 0.0410(12) 0.0578(13) 0.0517(13) 0.0035(10) 0.0203(10) 0.0017(10)
C9 0.0415(14) 0.0434(13) 0.0527(16) 0.0029(11) 0.0179(12) 0.0027(11)
C10 0.0415(14) 0.0556(15) 0.0601(17) -0.0106(12) 0.0196(13) -0.0087(12)
C11 0.0550(16) 0.0575(16) 0.0551(17) -0.0132(12) 0.0246(13) -0.0016(13)
C12 0.0453(15) 0.0424(14) 0.0613(17) 0.0004(12) 0.0247(13) 0.0011(11)
C13 0.0362(14) 0.0558(15) 0.0700(19) -0.0001(13) 0.0130(13) -0.0018(12)
C14 0.0428(14) 0.0614(16) 0.0477(15) -0.0001(12) 0.0116(12) -0.0004(12)
C15 0.0621(18) 0.0709(18) 0.085(2) 0.0019(15) 0.0420(16) -0.0003(14)
C21 0.0363(13) 0.0485(14) 0.0423(14) -0.0039(11) 0.0122(11) -0.0003(11)
C22 0.0354(13) 0.0402(12) 0.0407(13) -0.0048(10) 0.0135(10) -0.0033(10)
C23 0.0343(13) 0.0565(15) 0.0448(14) 0.0042(11) 0.0102(11) 0.0030(11)
C24 0.0465(15) 0.0672(16) 0.0391(14) 0.0108(12) 0.0137(11) 0.0029(13)
C25 0.0390(13) 0.0427(13) 0.0405(13) -0.0037(10) 0.0157(11) -0.0032(10)
C26 0.0358(13) 0.0575(15) 0.0448(15) -0.0005(11) 0.0101(11) 0.0040(11)
C27 0.0439(14) 0.0624(15) 0.0374(14) 0.0060(11) 0.0123(11) 0.0058(12)
C28 0.0465(15) 0.0629(16) 0.0410(14) 0.0018(12) 0.0153(12) 0.0005(13)
C29 0.0385(13) 0.0410(13) 0.0391(13) -0.0042(10) 0.0131(11) -0.0037(10)
C30 0.0379(13) 0.0570(15) 0.0486(15) 0.0041(12) 0.0112(11) 0.0071(11)
C31 0.0472(15) 0.0615(16) 0.0438(14) 0.0060(12) 0.0162(12) 0.0039(12)
C32 0.0421(14) 0.0456(13) 0.0515(16) -0.0045(11) 0.0178(12) -0.0014(11)
C33 0.0403(14) 0.0558(15) 0.0573(17) 0.0045(12) 0.0129(12) 0.0089(12)
C34 0.0445(15) 0.0543(15) 0.0432(14) 0.0083(11) 0.0123(11) 0.0058(12)
C35 0.0553(18) 0.086(2) 0.0684(19) -0.0019(15) 0.0300(15) 0.0077(15)
C8 0.0438(15) 0.0548(15) 0.0453(15) 0.0056(11) 0.0165(12) 0.0003(12)
N2 0.0420(12) 0.0617(13) 0.0456(12) 0.0017(10) 0.0167(10) 0.0033(10)
O1 0.0388(10) 0.0893(13) 0.0636(12) 0.0158(10) 0.0231(9) 0.0143(10)
O2 0.0469(11) 0.0875(13) 0.0529(11) 0.0171(10) 0.0200(8) 0.0067(9)
O3 0.0496(11) 0.0957(14) 0.0449(11) 0.0123(9) 0.0197(9) 0.0084(9)
O4 0.0386(10) 0.0819(12) 0.0584(12) 0.0086(9) 0.0209(8) 0.0089(9)

loop_
_atom_type_symbol
_atom_type_description
_atom_type_scat_dispersion_real
_atom_type_scat_dispersion_imag
_atom_type_scat_source
C C 0.0033 0.0016 'International Tables Vol C Tables 4.2.6.8 and 6.1.1.4'
H H 0.0000 0.0000 'International Tables Vol C Tables 4.2.6.8 and 6.1.1.4'
N N 0.0061 0.0033 'International Tables Vol C Tables 4.2.6.8 and 6.1.1.4'
O O 0.0106 0.0060 'International Tables Vol C Tables 4.2.6.8 and 6.1.1.4'

loop_
_geom_angle_atom_site_label_1
_geom_angle_atom_site_label_2
_geom_angle_atom_site_label_3
_geom_angle
O2 C1 O1 122.5(2)
O2 C1 C2 119.6(2)
O1 C1 C2 117.9(2)
C3 C2 C7 119.6(2)
C3 C2 C1 119.9(2)
C7 C2 C1 120.5(2)
C2 C3 C4 119.9(2)
C2 C3 H3 120.1
C4 C3 H3 120.1
C3 C4 C5 121.0(2)
C3 C4 H4 119.5
C5 C4 H4 119.5
C4 C5 C6 118.8(2)
C4 C5 C8 119.2(2)
C6 C5 C8 122.0(2)
C7 C6 C5 120.1(2)
C7 C6 H6 119.9
C5 C6 H6 119.9
C6 C7 C2 120.6(2)
C6 C7 H7 119.7
C2 C7 H7 119.7
C8 N1 C9 118.6(2)
C14 C9 C10 118.6(2)
C14 C9 N1 117.6(2)
C10 C9 N1 123.8(2)
C9 C10 C11 120.5(2)
C9 C10 H10 119.8
C11 C10 H10 119.8
C12 C11 C10 121.5(2)
C12 C11 H11 119.3
C10 C11 H11 119.3
C13 C12 C11 117.6(2)
C13 C12 C15 120.7(2)
C11 C12 C15 121.7(2)
C12 C13 C14 121.7(2)
C12 C13 H13 119.1
C14 C13 H13 119.1
C9 C14 C13 120.1(2)
C9 C14 H14 120.0
C13 C14 H14 120.0
C12 C15 H15A 109.5
C12 C15 H15B 109.5
H15A C15 H15B 109.5
C12 C15 H15C 109.5
H15A C15 H15C 109.5
H15B C15 H15C 109.5
O4 C21 O3 122.9(2)
O4 C21 C22 118.1(2)
O3 C21 C22 119.0(2)
C23 C22 C27 119.4(2)
C23 C22 C21 120.5(2)
C27 C22 C21 120.0(2)
C22 C23 C24 120.3(2)
C22 C23 H23 119.8
C24 C23 H23 119.8
C23 C24 C25 120.7(2)
C23 C24 H24 119.7
C25 C24 H24 119.7
C26 C25 C24 118.5(2)
C26 C25 C28 121.6(2)
C24 C25 C28 119.8(2)
C27 C26 C25 120.8(2)
C27 C26 H26 119.6
C25 C26 H26 119.6
C26 C27 C22 120.3(2)
C26 C27 H27 119.9
C22 C27 H27 119.9
N2 C28 C25 123.3(2)
N2 C28 H28 118.3
C25 C28 H28 118.3
C34 C29 C30 118.3(2)
C34 C29 N2 116.5(2)
C30 C29 N2 125.2(2)
C31 C30 C29 120.2(2)
C31 C30 H30 119.9
C29 C30 H30 119.9
C30 C31 C32 121.9(2)
C30 C31 H31 119.1
C32 C31 H31 119.1
C31 C32 C33 117.5(2)
C31 C32 C35 120.9(2)
C33 C32 C35 121.5(2)
C34 C33 C32 121.1(2)
C34 C33 H33 119.4
C32 C33 H33 119.4
C29 C34 C33 121.0(2)
C29 C34 H34 119.5
C33 C34 H34 119.5
C32 C35 H35A 109.5
C32 C35 H35B 109.5
H35A C35 H35B 109.5
C32 C35 H35C 109.5
H35A C35 H35C 109.5
H35B C35 H35C 109.5
N1 C8 C5 124.0(2)
N1 C8 H8 118.0
C5 C8 H8 118.0
C28 N2 C29 121.9(2)
C1 O1 H1O 117.4(17)
C21 O4 H4O 115.1(17)

loop_
_geom_bond_atom_site_label_1
_geom_bond_atom_site_label_2
_geom_bond_distance
C1 O2 1.263(3)
C1 O1 1.265(3)
C1 C2 1.475(3)
C2 C3 1.377(3)
C2 C7 1.384(3)
C3 C4 1.379(3)
C3 H3 0.9300
C4 C5 1.380(3)
C4 H4 0.9300
C5 C6 1.394(3)
C5 C8 1.459(3)
C6 C7 1.372(3)
C6 H6 0.9300
C7 H7 0.9300
N1 C8 1.259(3)
N1 C9 1.425(3)
C9 C14 1.378(3)
C9 C10 1.379(3)
C10 C11 1.380(3)
C10 H10 0.9300
C11 C12 1.375(3)
C11 H11 0.9300
C12 C13 1.372(3)
C12 C15 1.504(3)
C13 C14 1.386(3)
C13 H13 0.9300
C14 H14 0.9300
C15 H15A 0.9600
C15 H15B 0.9600
C15 H15C 0.9600
C21 O4 1.261(3)
C21 O3 1.264(3)
C21 C22 1.471(3)
C22 C23 1.374(3)
C22 C27 1.383(3)
C23 C24 1.375(3)
C23 H23 0.9300
C24 C25 1.390(3)
C24 H24 0.9300
C25 C26 1.379(3)
C25 C28 1.454(3)
C26 C27 1.376(3)
C26 H26 0.9300
C27 H27 0.9300
C28 N2 1.243(3)
C28 H28 0.9300
C29 C34 1.374(3)
C29 C30 1.387(3)
C29 N2 1.421(3)
C30 C31 1.374(3)
C30 H30 0.9300
C31 C32 1.378(3)
C31 H31 0.9300
C32 C33 1.379(3)
C32 C35 1.507(3)
C33 C34 1.378(3)
C33 H33 0.9300
C34 H34 0.9300
C35 H35A 0.9600
C35 H35B 0.9600
C35 H35C 0.9600
C8 H8 0.9300
O1 H1O 0.956(17)
O4 H4O 0.920(17)

loop_
_geom_hbond_atom_site_label_D
_geom_hbond_atom_site_label_H
_geom_hbond_atom_site_label_A
_geom_hbond_distance_DH
_geom_hbond_distance_HA
_geom_hbond_distance_DA
_geom_hbond_angle_DHA
_geom_hbond_site_symmetry_A
O1 H1O O3 0.956(17) 1.666(17) 2.618(2) 173(3) 3_766
O4 H4O O2 0.920(17) 1.719(17) 2.636(2) 175(3) 3_766

loop_
_geom_torsion_atom_site_label_1
_geom_torsion_atom_site_label_2
_geom_torsion_atom_site_label_3
_geom_torsion_atom_site_label_4
_geom_torsion
O2 C1 C2 C3 -174.2(2)
O1 C1 C2 C3 5.0(3)
O2 C1 C2 C7 3.8(3)
O1 C1 C2 C7 -176.9(2)
C7 C2 C3 C4 0.0(3)
C1 C2 C3 C4 178.0(2)
C2 C3 C4 C5 0.0(3)
C3 C4 C5 C6 0.6(3)
C3 C4 C5 C8 179.6(2)
C4 C5 C6 C7 -1.2(3)
C8 C5 C6 C7 179.8(2)
C5 C6 C7 C2 1.2(3)
C3 C2 C7 C6 -0.6(3)
C1 C2 C7 C6 -178.6(2)
C8 N1 C9 C14 -142.3(2)
C8 N1 C9 C10 38.3(3)
C14 C9 C10 C11 1.1(4)
N1 C9 C10 C11 -179.6(2)
C9 C10 C11 C12 0.2(4)
C10 C11 C12 C13 -1.1(4)
C10 C11 C12 C15 179.5(2)
C11 C12 C13 C14 0.6(4)
C15 C12 C13 C14 -179.9(2)
C10 C9 C14 C13 -1.5(3)
N1 C9 C14 C13 179.2(2)
C12 C13 C14 C9 0.7(4)
O4 C21 C22 C23 5.3(3)
O3 C21 C22 C23 -173.8(2)
O4 C21 C22 C27 -175.3(2)
O3 C21 C22 C27 5.6(3)
C27 C22 C23 C24 0.1(3)
C21 C22 C23 C24 179.5(2)
C22 C23 C24 C25 0.6(3)
C23 C24 C25 C26 -0.8(3)
C23 C24 C25 C28 -179.8(2)
C24 C25 C26 C27 0.3(3)
C28 C25 C26 C27 179.2(2)
C25 C26 C27 C22 0.4(3)
C23 C22 C27 C26 -0.6(3)
C21 C22 C27 C26 -180.0(2)
C26 C25 C28 N2 0.7(4)
C24 C25 C28 N2 179.6(2)
C34 C29 C30 C31 -1.0(3)
N2 C29 C30 C31 177.0(2)
C29 C30 C31 C32 0.0(4)
C30 C31 C32 C33 1.1(4)
C30 C31 C32 C35 -178.2(2)
C31 C32 C33 C34 -1.2(3)
C35 C32 C33 C34 178.1(2)
C30 C29 C34 C33 0.9(3)
N2 C29 C34 C33 -177.3(2)
C32 C33 C34 C29 0.2(4)
C9 N1 C8 C5 -178.4(2)
C4 C5 C8 N1 -169.0(2)
C6 C5 C8 N1 9.9(4)
C25 C28 N2 C29 -178.37(19)
C34 C29 N2 C28 174.1(2)
C30 C29 N2 C28 -4.0(3)
